data_7155697
loop_
_publ_author_name
'Li, Cong-Xiang'
'Liu, Rui-Juan'
'Yin, Kun'
'Wen, Li-Rong'
'Li, Ming'

_publ_section_title
;
 Synthesis of disulfides tethered pyrroles from \b-ketothioamides via
 bicyclization/ring-opening/oxidative coupling reaction
;
_journal_name_full 'Org. Biomol. Chem.'
_journal_paper_doi 10.1039/C7OB00655A
_journal_year 2017
_chemical_formula_moiety 'C28 H19 F N2 O4 S'
_chemical_formula_sum 'C28 H19 F N2 O4 S'
_chemical_formula_weight 498.51
_chemical_name_systematic
;
 ?
;
_space_group_crystal_system monoclinic
_space_group_IT_number 14
_space_group_name_Hall '-P 2ybc'
_space_group_name_H-M_alt 'P 1 21/c 1'
_symmetry_space_group_name_Hall '-P 2ybc'
_symmetry_space_group_name_H-M 'P 1 21/c 1'
_atom_sites_solution_hydrogens geom
_audit_block_doi 10.5517/cc1k0kgl
_audit_creation_date 2015-10-09
_audit_creation_method
;
Olex2 1.2
(compiled 2015.01.26 svn.r3150 for OlexSys, GUI svn.r4998)
;
_audit_update_record
;
2015-10-09 deposited with the CCDC.
2017-06-16 downloaded from the CCDC.
;
_cell_angle_alpha 90
_cell_angle_beta 97.036(3)
_cell_angle_gamma 90
_cell_formula_units_Z 4
_cell_length_a 18.382(5)
_cell_length_b 12.608(3)
_cell_length_c 10.333(3)
_cell_measurement_reflns_used 6720
_cell_measurement_temperature 173.1500
_cell_measurement_theta_max 27.4800
_cell_measurement_theta_min 2.1557
_cell_volume 2376.7(11)
_computing_cell_refinement 'CrystalClear (Rigaku Inc., 2007)'
_computing_data_collection 'CrystalClear (Rigaku Inc., 2007)'
_computing_data_reduction 'CrystalClear (Rigaku Inc., 2007)'
_computing_molecular_graphics 'Olex2 (Dolomanov et al., 2009)'
_computing_publication_material 'CIFTAB (Sheldrick, 2013)'
_computing_structure_refinement 'SHELXL (Sheldrick, 2014)'
_computing_structure_solution
;
'SHELXT (Sheldrick, 2014)'
;
_diffrn_ambient_temperature 173.1500
_diffrn_detector_area_resol_mean 28.5714
_diffrn_measured_fraction_theta_full 0.991
_diffrn_measured_fraction_theta_max 0.990
_diffrn_measurement_details
;
scan:
    Number of images: 360
               Slice: -110.0000 - 70.0000
         Image width: 0.5000
            Exp time: 10.0000
       Rotation axis: Omega
               Omega: 0.0000
                 Chi: 45.0000
                 Phi: 270.0000
                 XTD: 45.1096
              2theta: -19.8130
scan:
    Number of images: 282
               Slice: -80.0000 - 61.0000
         Image width: 0.5000
            Exp time: 10.0000
       Rotation axis: Omega
               Omega: 0.0000
                 Chi: 45.0000
                 Phi: 180.0000
                 XTD: 45.1096
              2theta: -19.8130
;
_diffrn_measurement_device
;
Saturn724+ (2x2 bin mode)
;
_diffrn_measurement_device_details
;
AFC10: Fixed Chi 2 circle
;
_diffrn_measurement_device_type 'Saturn724+ CCD'
_diffrn_measurement_method '\w scans at fixed \c = 45\%'
_diffrn_orient_matrix_type d*Trek
_diffrn_orient_matrix_UB_11 0.0231
_diffrn_orient_matrix_UB_12 0.0824
_diffrn_orient_matrix_UB_13 -0.0468
_diffrn_orient_matrix_UB_21 0.0211
_diffrn_orient_matrix_UB_22 0.0332
_diffrn_orient_matrix_UB_23 0.0689
_diffrn_orient_matrix_UB_31 0.0524
_diffrn_orient_matrix_UB_32 -0.0125
_diffrn_orient_matrix_UB_33 -0.0101
_diffrn_radiation_detector CCD
_diffrn_radiation_monochromator 'Graphite Monochromator'
_diffrn_radiation_type MoK\a
_diffrn_radiation_wavelength 0.71073
_diffrn_reflns_av_R_equivalents 0.0306
_diffrn_reflns_av_unetI/netI 0.0315
_diffrn_reflns_Laue_measured_fraction_full 0.991
_diffrn_reflns_Laue_measured_fraction_max 0.990
_diffrn_reflns_limit_h_max 23
_diffrn_reflns_limit_h_min -22
_diffrn_reflns_limit_k_max 16
_diffrn_reflns_limit_k_min -15
_diffrn_reflns_limit_l_max 13
_diffrn_reflns_limit_l_min -12
_diffrn_reflns_number 16112
_diffrn_reflns_point_group_measured_fraction_full 0.991
_diffrn_reflns_point_group_measured_fraction_max 0.990
_diffrn_reflns_theta_full 26.000
_diffrn_reflns_theta_max 27.492
_diffrn_reflns_theta_min 2.756
_diffrn_source 'Sealed Tube'
_diffrn_source_current 30.0000
_diffrn_source_power 1.5000
_diffrn_source_voltage 50.0000
_exptl_absorpt_coefficient_mu 0.183
_exptl_absorpt_correction_T_max 1.0000
_exptl_absorpt_correction_T_min 0.7754
_exptl_absorpt_correction_type multi-scan
_exptl_absorpt_process_details 'CrystalClear (Rigaku Inc., 2007)'
_exptl_crystal_colour Colorless
_exptl_crystal_density_diffrn 1.393
_exptl_crystal_description Plate
_exptl_crystal_F_000 1032
_exptl_crystal_size_max 0.52
_exptl_crystal_size_mid 0.4
_exptl_crystal_size_min 0.11
_refine_diff_density_max 0.433
_refine_diff_density_min -0.250
_refine_diff_density_rms 0.042
_refine_ls_extinction_method none
_refine_ls_goodness_of_fit_ref 1.168
_refine_ls_hydrogen_treatment constr
_refine_ls_matrix_type full
_refine_ls_number_parameters 326
_refine_ls_number_reflns 5404
_refine_ls_number_restraints 0
_refine_ls_restrained_S_all 1.168
_refine_ls_R_factor_all 0.0555
_refine_ls_R_factor_gt 0.0485
_refine_ls_shift/su_max 0.001
_refine_ls_shift/su_mean 0.000
_refine_ls_structure_factor_coef Fsqd
_refine_ls_weighting_details 'w=1/[\s^2^(Fo^2^)+(0.0200P)^2^+1.3176P] where P=(Fo^2^+2Fc^2^)/3'
_refine_ls_weighting_scheme calc
_refine_ls_wR_factor_gt 0.0899
_refine_ls_wR_factor_ref 0.0939
_reflns_Friedel_coverage 0.000
_reflns_number_gt 4964
_reflns_number_total 5404
_reflns_threshold_expression 'I > 2\s(I)'
_cod_data_source_file c7ob00655a2.cif
_cod_data_source_block sa4373a
_cod_original_cell_volume 2376.8(10)
_cod_database_code 7155697
_shelxl_version_number 2013-4
_shelx_space_group_comment
;
The symmetry employed for this shelxl refinement is uniquely defined
by the following loop, which should always be used as a source of
symmetry information in preference to the above space-group names.
They are only intended as comments.
;
_diffrn_number_total 5669
_olex2_refinement_description
;
1. Fixed Uiso
 At 1.2 times of:
  All C(H) groups, All C(H,H) groups
 At 1.5 times of:
  All C(H,H,H) groups
2.a Secondary CH2 refined with riding coordinates:
 C27(H27A,H27B)
2.b Aromatic/amide H refined with riding coordinates:
 C2(H2), C3(H3), C5(H5), C6(H6), C13(H13), C14(H14), C15(H15), C16(H16),
 C17(H17), C20(H20), C21(H21), C22(H22), C23(H23), C24(H24)
2.c Idealised Me refined as rotating group:
 C28(H28A,H28B,H28C)
;
_olex2_submission_special_instructions 'No special instructions were received'

loop_
_space_group_symop_operation_xyz
'x, y, z'
'-x, y+1/2, -z+1/2'
'-x, -y, -z'
'x, -y-1/2, z-1/2'

loop_
_atom_site_label
_atom_site_type_symbol
_atom_site_fract_x
_atom_site_fract_y
_atom_site_fract_z
_atom_site_U_iso_or_equiv
_atom_site_adp_type
_atom_site_occupancy
_atom_site_site_symmetry_order
_atom_site_calc_flag
_atom_site_refinement_flags_posn
S1 S 0.04349(2) 0.85376(4) 0.07337(4) 0.02974(11) Uani 1 1 d .
F1 F 0.44447(6) 0.42914(9) 0.05618(12) 0.0485(3) Uani 1 1 d .
O1 O 0.11654(7) 1.06586(10) -0.05318(13) 0.0382(3) Uani 1 1 d .
O2 O 0.32221(7) 1.01612(9) -0.03766(12) 0.0315(3) Uani 1 1 d .
O3 O 0.41535(7) 0.84585(10) 0.16297(11) 0.0343(3) Uani 1 1 d .
O4 O 0.43866(6) 0.87785(10) -0.04283(11) 0.0303(3) Uani 1 1 d .
N1 N 0.17376(7) 0.74638(10) 0.05851(13) 0.0241(3) Uani 1 1 d .
N2 N -0.02307(9) 0.81306(16) -0.18424(18) 0.0488(4) Uani 1 1 d .
C1 C 0.39692(9) 0.51184(13) 0.05413(18) 0.0310(4) Uani 1 1 d .
C2 C 0.38763(9) 0.57542(14) -0.05441(17) 0.0310(4) Uani 1 1 d .
H2 H 0.4140 0.5633 -0.1242 0.037 Uiso 1 1 calc R
C3 C 0.33778(9) 0.65828(13) -0.05718(16) 0.0259(3) Uani 1 1 d .
H3 H 0.3304 0.7024 -0.1297 0.031 Uiso 1 1 calc R
C4 C 0.29871(8) 0.67571(12) 0.04807(15) 0.0227(3) Uani 1 1 d .
C5 C 0.31013(9) 0.60886(13) 0.15649(16) 0.0270(3) Uani 1 1 d .
H5 H 0.2840 0.6199 0.2269 0.032 Uiso 1 1 calc R
C6 C 0.35987(9) 0.52646(14) 0.16016(17) 0.0301(4) Uani 1 1 d .
H6 H 0.3680 0.4822 0.2325 0.036 Uiso 1 1 calc R
C7 C 0.24637(8) 0.76419(12) 0.04762(15) 0.0225(3) Uani 1 1 d .
C8 C 0.25619(8) 0.87298(12) 0.03532(15) 0.0227(3) Uani 1 1 d .
C9 C 0.18615(9) 0.92256(13) 0.03718(15) 0.0238(3) Uani 1 1 d .
C10 C 0.13684(9) 0.84307(13) 0.05092(16) 0.0250(3) Uani 1 1 d .
C11 C 0.00527(9) 0.83077(14) -0.08119(18) 0.0315(4) Uani 1 1 d .
C12 C 0.13991(8) 0.64259(13) 0.04521(16) 0.0246(3) Uani 1 1 d .
C13 C 0.13071(10) 0.59744(15) -0.07731(17) 0.0329(4) Uani 1 1 d .
H13 H 0.1443 0.6344 -0.1484 0.040 Uiso 1 1 calc R
C14 C 0.10121(11) 0.49684(16) -0.0935(2) 0.0417(5) Uani 1 1 d .
H14 H 0.0948 0.4657 -0.1757 0.050 Uiso 1 1 calc R
C15 C 0.08126(10) 0.44278(15) 0.0126(2) 0.0426(5) Uani 1 1 d .
H15 H 0.0615 0.3750 0.0018 0.051 Uiso 1 1 calc R
C16 C 0.09039(10) 0.48848(16) 0.1342(2) 0.0433(5) Uani 1 1 d .
H16 H 0.0766 0.4514 0.2051 0.052 Uiso 1 1 calc R
C17 C 0.11999(10) 0.58957(15) 0.15207(18) 0.0337(4) Uani 1 1 d .
H17 H 0.1262 0.6207 0.2343 0.040 Uiso 1 1 calc R
C18 C 0.16704(9) 1.03782(13) 0.02704(16) 0.0258(3) Uani 1 1 d .
C19 C 0.20761(9) 1.11389(13) 0.11911(16) 0.0256(3) Uani 1 1 d .
C20 C 0.20136(10) 1.22212(14) 0.0910(2) 0.0349(4) Uani 1 1 d .
H20 H 0.1736 1.2449 0.0148 0.042 Uiso 1 1 calc R
C21 C 0.23633(11) 1.29510(15) 0.1764(2) 0.0436(5) Uani 1 1 d .
H21 H 0.2328 1.3670 0.1568 0.052 Uiso 1 1 calc R
C22 C 0.27648(11) 1.26212(16) 0.2906(2) 0.0438(5) Uani 1 1 d .
H22 H 0.2994 1.3119 0.3483 0.053 Uiso 1 1 calc R
C23 C 0.28281(12) 1.15535(16) 0.31957(19) 0.0410(5) Uani 1 1 d .
H23 H 0.3099 1.1333 0.3968 0.049 Uiso 1 1 calc R
C24 C 0.24880(10) 1.08124(14) 0.23376(17) 0.0311(4) Uani 1 1 d .
H24 H 0.2536 1.0093 0.2530 0.037 Uiso 1 1 calc R
C25 C 0.32287(9) 0.92808(12) 0.01086(15) 0.0230(3) Uani 1 1 d .
C26 C 0.39754(9) 0.87669(12) 0.05394(16) 0.0245(3) Uani 1 1 d .
C27 C 0.51271(9) 0.83428(16) -0.01356(19) 0.0365(4) Uani 1 1 d .
H27A H 0.5108 0.7632 0.0219 0.044 Uiso 1 1 calc R
H27B H 0.5420 0.8785 0.0497 0.044 Uiso 1 1 calc R
C28 C 0.54529(11) 0.83209(19) -0.1396(2) 0.0496(5) Uani 1 1 d .
H28A H 0.5164 0.7870 -0.2006 0.074 Uiso 1 1 calc GR
H28B H 0.5945 0.8053 -0.1245 0.074 Uiso 1 1 calc GR
H28C H 0.5459 0.9026 -0.1745 0.074 Uiso 1 1 calc GR

loop_
_atom_site_aniso_label
_atom_site_aniso_U_11
_atom_site_aniso_U_22
_atom_site_aniso_U_33
_atom_site_aniso_U_23
_atom_site_aniso_U_13
_atom_site_aniso_U_12
S1 0.0231(2) 0.0331(2) 0.0342(2) -0.00240(18) 0.00782(16) 0.00300(17)
F1 0.0449(7) 0.0365(6) 0.0659(8) 0.0093(6) 0.0137(6) 0.0215(5)
O1 0.0354(7) 0.0340(7) 0.0426(7) 0.0014(6) -0.0065(6) 0.0095(6)
O2 0.0329(6) 0.0239(6) 0.0392(7) 0.0051(5) 0.0101(5) 0.0032(5)
O3 0.0323(7) 0.0429(7) 0.0268(6) 0.0016(5) 0.0003(5) 0.0050(6)
O4 0.0234(6) 0.0355(7) 0.0332(6) 0.0015(5) 0.0076(5) 0.0030(5)
N1 0.0226(7) 0.0208(7) 0.0291(7) -0.0016(5) 0.0038(5) 0.0005(5)
N2 0.0373(9) 0.0646(12) 0.0436(10) -0.0027(9) 0.0012(8) 0.0031(9)
C1 0.0261(8) 0.0219(8) 0.0445(10) 0.0006(7) 0.0027(7) 0.0081(7)
C2 0.0301(9) 0.0299(9) 0.0341(9) -0.0024(7) 0.0093(7) 0.0050(7)
C3 0.0279(8) 0.0233(8) 0.0263(8) 0.0013(6) 0.0028(6) 0.0016(7)
C4 0.0221(7) 0.0186(7) 0.0272(8) -0.0030(6) 0.0013(6) 0.0000(6)
C5 0.0271(8) 0.0266(8) 0.0276(8) 0.0006(6) 0.0046(6) 0.0005(7)
C6 0.0308(9) 0.0263(9) 0.0324(9) 0.0060(7) 0.0003(7) 0.0009(7)
C7 0.0221(7) 0.0230(8) 0.0222(8) -0.0011(6) 0.0026(6) 0.0004(6)
C8 0.0231(7) 0.0207(8) 0.0240(7) -0.0014(6) 0.0022(6) 0.0013(6)
C9 0.0234(8) 0.0239(8) 0.0238(8) -0.0022(6) 0.0015(6) 0.0029(6)
C10 0.0239(8) 0.0224(8) 0.0287(8) -0.0029(6) 0.0035(6) 0.0036(6)
C11 0.0236(8) 0.0311(9) 0.0407(10) 0.0025(8) 0.0067(7) 0.0016(7)
C12 0.0208(7) 0.0213(8) 0.0316(8) 0.0008(6) 0.0032(6) 0.0011(6)
C13 0.0334(9) 0.0336(9) 0.0326(9) -0.0036(7) 0.0073(7) -0.0046(8)
C14 0.0351(10) 0.0364(11) 0.0541(12) -0.0174(9) 0.0076(9) -0.0050(8)
C15 0.0291(9) 0.0229(9) 0.0745(15) 0.0005(9) 0.0007(9) -0.0016(7)
C16 0.0310(10) 0.0420(11) 0.0558(13) 0.0238(10) 0.0009(9) -0.0057(9)
C17 0.0293(9) 0.0409(10) 0.0309(9) 0.0050(8) 0.0035(7) -0.0041(8)
C18 0.0253(8) 0.0225(8) 0.0301(8) 0.0016(6) 0.0057(7) 0.0032(6)
C19 0.0247(8) 0.0218(8) 0.0317(8) -0.0010(6) 0.0089(6) 0.0036(6)
C20 0.0323(9) 0.0243(9) 0.0485(11) 0.0029(8) 0.0061(8) 0.0039(7)
C21 0.0408(11) 0.0198(9) 0.0702(14) -0.0029(9) 0.0069(10) 0.0002(8)
C22 0.0442(11) 0.0310(10) 0.0562(13) -0.0170(9) 0.0066(10) -0.0034(9)
C23 0.0492(12) 0.0372(11) 0.0353(10) -0.0085(8) -0.0005(8) 0.0022(9)
C24 0.0385(10) 0.0224(8) 0.0325(9) -0.0011(7) 0.0053(7) 0.0032(7)
C25 0.0264(8) 0.0212(8) 0.0217(7) -0.0024(6) 0.0039(6) 0.0012(6)
C26 0.0233(8) 0.0201(8) 0.0302(8) -0.0038(6) 0.0036(6) -0.0024(6)
C27 0.0219(8) 0.0387(10) 0.0492(11) -0.0032(8) 0.0061(8) 0.0043(8)
C28 0.0349(10) 0.0586(14) 0.0587(13) -0.0136(11) 0.0191(10) -0.0014(10)

loop_
_atom_type_symbol
_atom_type_description
_atom_type_scat_dispersion_real
_atom_type_scat_dispersion_imag
_atom_type_scat_source
C C 0.0033 0.0016 'International Tables Vol C Tables 4.2.6.8 and 6.1.1.4'
H H 0.0000 0.0000 'International Tables Vol C Tables 4.2.6.8 and 6.1.1.4'
F F 0.0171 0.0103 'International Tables Vol C Tables 4.2.6.8 and 6.1.1.4'
N N 0.0061 0.0033 'International Tables Vol C Tables 4.2.6.8 and 6.1.1.4'
O O 0.0106 0.0060 'International Tables Vol C Tables 4.2.6.8 and 6.1.1.4'
S S 0.1246 0.1234 'International Tables Vol C Tables 4.2.6.8 and 6.1.1.4'

loop_
_geom_angle_atom_site_label_1
_geom_angle_atom_site_label_2
_geom_angle_atom_site_label_3
_geom_angle
C11 S1 C10 99.27(8)
C26 O4 C27 116.21(13)
C7 N1 C10 108.93(13)
C7 N1 C12 123.45(13)
C10 N1 C12 125.79(13)
F1 C1 C2 118.45(16)
F1 C1 C6 118.17(16)
C6 C1 C2 123.38(16)
C1 C2 H2 120.9
C1 C2 C3 118.19(16)
C3 C2 H2 120.9
C2 C3 H3 119.8
C2 C3 C4 120.35(15)
C4 C3 H3 119.8
C3 C4 C5 119.33(15)
C3 C4 C7 121.09(14)
C5 C4 C7 119.57(14)
C4 C5 H5 119.7
C6 C5 C4 120.65(15)
C6 C5 H5 119.7
C1 C6 C5 118.10(16)
C1 C6 H6 121.0
C5 C6 H6 121.0
N1 C7 C4 121.17(14)
N1 C7 C8 107.90(13)
C8 C7 C4 130.92(14)
C7 C8 C9 107.57(14)
C7 C8 C25 127.37(14)
C9 C8 C25 124.77(14)
C8 C9 C18 128.78(15)
C10 C9 C8 106.80(14)
C10 C9 C18 124.42(14)
N1 C10 S1 122.31(12)
C9 C10 S1 128.60(12)
C9 C10 N1 108.79(14)
N2 C11 S1 177.17(18)
C13 C12 N1 117.57(14)
C17 C12 N1 121.03(15)
C17 C12 C13 121.36(16)
C12 C13 H13 120.3
C12 C13 C14 119.50(17)
C14 C13 H13 120.3
C13 C14 H14 120.1
C15 C14 C13 119.75(19)
C15 C14 H14 120.1
C14 C15 H15 119.8
C16 C15 C14 120.38(18)
C16 C15 H15 119.8
C15 C16 H16 119.7
C15 C16 C17 120.55(18)
C17 C16 H16 119.7
C12 C17 C16 118.47(18)
C12 C17 H17 120.8
C16 C17 H17 120.8
O1 C18 C9 118.83(15)
O1 C18 C19 121.94(15)
C19 C18 C9 119.16(14)
C20 C19 C18 118.40(16)
C24 C19 C18 122.25(15)
C24 C19 C20 119.30(16)
C19 C20 H20 120.0
C21 C20 C19 119.95(18)
C21 C20 H20 120.0
C20 C21 H21 119.8
C22 C21 C20 120.39(18)
C22 C21 H21 119.8
C21 C22 H22 119.9
C21 C22 C23 120.14(18)
C23 C22 H22 119.9
C22 C23 H23 120.0
C22 C23 C24 120.00(19)
C24 C23 H23 120.0
C19 C24 H24 119.9
C23 C24 C19 120.21(17)
C23 C24 H24 119.9
O2 C25 C8 122.67(15)
O2 C25 C26 117.92(14)
C8 C25 C26 119.34(13)
O3 C26 O4 126.67(15)
O3 C26 C25 122.78(14)
O4 C26 C25 110.44(14)
O4 C27 H27A 110.4
O4 C27 H27B 110.4
O4 C27 C28 106.71(16)
H27A C27 H27B 108.6
C28 C27 H27A 110.4
C28 C27 H27B 110.4
C27 C28 H28A 109.5
C27 C28 H28B 109.5
C27 C28 H28C 109.5
H28A C28 H28B 109.5
H28A C28 H28C 109.5
H28B C28 H28C 109.5

loop_
_geom_bond_atom_site_label_1
_geom_bond_atom_site_label_2
_geom_bond_distance
S1 C10 1.7647(17)
S1 C11 1.689(2)
F1 C1 1.3591(19)
O1 C18 1.219(2)
O2 C25 1.2174(19)
O3 C26 1.199(2)
O4 C26 1.3253(19)
O4 C27 1.465(2)
N1 C7 1.372(2)
N1 C10 1.393(2)
N1 C12 1.448(2)
N2 C11 1.148(2)
C1 C2 1.372(2)
C1 C6 1.371(2)
C2 H2 0.9300
C2 C3 1.388(2)
C3 H3 0.9300
C3 C4 1.392(2)
C4 C5 1.397(2)
C4 C7 1.473(2)
C5 H5 0.9300
C5 C6 1.381(2)
C6 H6 0.9300
C7 C8 1.391(2)
C8 C9 1.434(2)
C8 C25 1.458(2)
C9 C10 1.370(2)
C9 C18 1.496(2)
C12 C13 1.379(2)
C12 C17 1.378(2)
C13 H13 0.9300
C13 C14 1.382(3)
C14 H14 0.9300
C14 C15 1.378(3)
C15 H15 0.9300
C15 C16 1.374(3)
C16 H16 0.9300
C16 C17 1.389(3)
C17 H17 0.9300
C18 C19 1.486(2)
C19 C20 1.397(2)
C19 C24 1.388(2)
C20 H20 0.9300
C20 C21 1.378(3)
C21 H21 0.9300
C21 C22 1.377(3)
C22 H22 0.9300
C22 C23 1.381(3)
C23 H23 0.9300
C23 C24 1.384(3)
C24 H24 0.9300
C25 C26 1.534(2)
C27 H27A 0.9700
C27 H27B 0.9700
C27 C28 1.499(3)
C28 H28A 0.9600
C28 H28B 0.9600
C28 H28C 0.9600

loop_
_geom_torsion_atom_site_label_1
_geom_torsion_atom_site_label_2
_geom_torsion_atom_site_label_3
_geom_torsion_atom_site_label_4
_geom_torsion
F1 C1 C2 C3 178.56(15)
F1 C1 C6 C5 -178.33(16)
O1 C18 C19 C20 -17.3(2)
O1 C18 C19 C24 160.07(17)
O2 C25 C26 O3 124.16(18)
O2 C25 C26 O4 -52.30(19)
N1 C7 C8 C9 -0.78(18)
N1 C7 C8 C25 -174.73(14)
N1 C12 C13 C14 177.56(16)
N1 C12 C17 C16 -177.49(15)
C1 C2 C3 C4 0.1(3)
C2 C1 C6 C5 0.7(3)
C2 C3 C4 C5 -0.1(2)
C2 C3 C4 C7 179.10(15)
C3 C4 C5 C6 0.3(2)
C3 C4 C7 N1 120.44(17)
C3 C4 C7 C8 -58.4(2)
C4 C5 C6 C1 -0.6(3)
C4 C7 C8 C9 178.17(16)
C4 C7 C8 C25 4.2(3)
C5 C4 C7 N1 -60.4(2)
C5 C4 C7 C8 120.79(19)
C6 C1 C2 C3 -0.5(3)
C7 N1 C10 S1 -175.10(11)
C7 N1 C10 C9 -0.90(18)
C7 N1 C12 C13 -70.1(2)
C7 N1 C12 C17 107.73(19)
C7 C4 C5 C6 -178.87(15)
C7 C8 C9 C10 0.23(18)
C7 C8 C9 C18 -179.97(16)
C7 C8 C25 O2 156.60(16)
C7 C8 C25 C26 -26.7(2)
C8 C9 C10 S1 174.12(12)
C8 C9 C10 N1 0.40(18)
C8 C9 C18 O1 128.59(18)
C8 C9 C18 C19 -54.4(2)
C8 C25 C26 O3 -52.7(2)
C8 C25 C26 O4 130.86(15)
C9 C8 C25 O2 -16.4(2)
C9 C8 C25 C26 160.32(15)
C9 C18 C19 C20 165.77(15)
C9 C18 C19 C24 -16.8(2)
C10 N1 C7 C4 -178.04(14)
C10 N1 C7 C8 1.04(18)
C10 N1 C12 C13 92.76(19)
C10 N1 C12 C17 -89.4(2)
C10 C9 C18 O1 -51.6(2)
C10 C9 C18 C19 125.36(17)
C11 S1 C10 N1 -87.27(14)
C11 S1 C10 C9 99.76(17)
C12 N1 C7 C4 -12.7(2)
C12 N1 C7 C8 166.41(14)
C12 N1 C10 S1 20.0(2)
C12 N1 C10 C9 -165.84(15)
C12 C13 C14 C15 0.1(3)
C13 C12 C17 C16 0.3(3)
C13 C14 C15 C16 0.2(3)
C14 C15 C16 C17 -0.2(3)
C15 C16 C17 C12 0.0(3)
C17 C12 C13 C14 -0.3(3)
C18 C9 C10 S1 -5.7(3)
C18 C9 C10 N1 -179.41(15)
C18 C19 C20 C21 177.91(16)
C18 C19 C24 C23 -176.91(16)
C19 C20 C21 C22 -1.1(3)
C20 C19 C24 C23 0.5(3)
C20 C21 C22 C23 0.9(3)
C21 C22 C23 C24 0.0(3)
C22 C23 C24 C19 -0.7(3)
C24 C19 C20 C21 0.4(3)
C25 C8 C9 C10 174.38(15)
C25 C8 C9 C18 -5.8(3)
C26 O4 C27 C28 173.52(15)
C27 O4 C26 O3 1.7(2)
C27 O4 C26 C25 177.99(13)
